data_9006572
loop_
_publ_author_name
'Menegazzo, G.'
'Carbonin, S.'

_publ_section_title
;
 Oxidation mechanisms in Al-Mg-Fe spinels.
 A second stage: alpha-Fe2O3 exsolution
 Sample: TS11B4, quenched from T = 1150 C after 27 hours
;
_journal_name_full 'Physics and Chemistry of Minerals'
_journal_page_first 541
_journal_page_last 547
_journal_paper_doi 10.1007/s002690050146
_journal_volume 25
_journal_year 1998
_chemical_formula_sum 'Al1.835 Cr0.079 Fe0.221 Mg0.775 Ni0.014 O4 Zn0.007'
_chemical_name_mineral Spinel
_space_group_IT_number 227
_symmetry_space_group_name_Hall '-F 4vw 2vw 3'
_symmetry_space_group_name_H-M 'F d -3 m :2'
_cell_angle_alpha 90
_cell_angle_beta 90
_cell_angle_gamma 90
_cell_length_a 8.1070
_cell_length_b 8.1070
_cell_length_c 8.1070
_cell_formula_units_Z 8
_cell_volume 532.820
_database_code_amcsd 0008154
_exptl_crystal_density_diffrn 3.743
_exptl_crystal_thermal_history 'quenched from T = 1150 C after 27 hours'
_cod_original_sg_symbol_H-M 'F d 3 m'
_cod_original_formula_sum 'Al1.835 Fe.221 Mg.775 Zn.007 Cr.079 Ni.014 O4'
_cod_database_code 9006572

loop_
_space_group_symop_operation_xyz
x,y,z
x,1/2+y,1/2+z
1/2+x,y,1/2+z
1/2+x,1/2+y,z
3/4+z,1/2-x,1/4+y
3/4+z,-x,3/4+y
1/4+z,1/2-x,3/4+y
1/4+z,-x,1/4+y
3/4-y,1/2+z,1/4-x
3/4-y,+z,3/4-x
1/4-y,1/2+z,3/4-x
1/4-y,+z,1/4-x
3/4+x,1/2-y,1/4+z
3/4+x,-y,3/4+z
1/4+x,1/2-y,3/4+z
1/4+x,-y,1/4+z
3/4-z,1/2+x,1/4-y
3/4-z,+x,3/4-y
1/4-z,1/2+x,3/4-y
1/4-z,+x,1/4-y
3/4+y,1/2-z,1/4+x
3/4+y,-z,3/4+x
1/4+y,1/2-z,3/4+x
1/4+y,-z,1/4+x
3/4-x,1/2+y,1/4-z
3/4-x,+y,3/4-z
1/4-x,1/2+y,3/4-z
1/4-x,+y,1/4-z
1/2+x,3/4-z,1/4-y
1/2+x,1/4-z,3/4-y
+x,3/4-z,3/4-y
+x,1/4-z,1/4-y
1/2-z,3/4+y,1/4+x
1/2-z,1/4+y,3/4+x
-z,3/4+y,3/4+x
-z,1/4+y,1/4+x
1/2+y,3/4-x,1/4-z
1/2+y,1/4-x,3/4-z
+y,3/4-x,3/4-z
+y,1/4-x,1/4-z
1/2-x,3/4+z,1/4+y
1/2-x,1/4+z,3/4+y
-x,3/4+z,3/4+y
-x,1/4+z,1/4+y
1/2+z,3/4-y,1/4-x
1/2+z,1/4-y,3/4-x
+z,3/4-y,3/4-x
+z,1/4-y,1/4-x
1/2-y,3/4+x,1/4+z
1/2-y,1/4+x,3/4+z
-y,3/4+x,3/4+z
-y,1/4+x,1/4+z
x,1/2+z,1/2+y
x,+z,+y
1/2+x,1/2+z,+y
1/2+x,+z,1/2+y
-z,1/2-y,1/2-x
-z,-y,-x
1/2-z,1/2-y,-x
1/2-z,-y,1/2-x
y,1/2+x,1/2+z
y,+x,+z
1/2+y,1/2+x,+z
1/2+y,+x,1/2+z
-x,1/2-z,1/2-y
-x,-z,-y
1/2-x,1/2-z,-y
1/2-x,-z,1/2-y
z,1/2+y,1/2+x
z,+y,+x
1/2+z,1/2+y,+x
1/2+z,+y,1/2+x
-y,1/2-x,1/2-z
-y,-x,-z
1/2-y,1/2-x,-z
1/2-y,-x,1/2-z
3/4+z,1/4+x,1/2-y
3/4+z,3/4+x,-y
1/4+z,1/4+x,-y
1/4+z,3/4+x,1/2-y
3/4-y,1/4-z,1/2+x
3/4-y,3/4-z,+x
1/4-y,1/4-z,+x
1/4-y,3/4-z,1/2+x
3/4+x,1/4+y,1/2-z
3/4+x,3/4+y,-z
1/4+x,1/4+y,-z
1/4+x,3/4+y,1/2-z
3/4-z,1/4-x,1/2+y
3/4-z,3/4-x,+y
1/4-z,1/4-x,+y
1/4-z,3/4-x,1/2+y
3/4+y,1/4+z,1/2-x
3/4+y,3/4+z,-x
1/4+y,1/4+z,-x
1/4+y,3/4+z,1/2-x
3/4-x,1/4-y,1/2+z
3/4-x,3/4-y,+z
1/4-x,1/4-y,+z
1/4-x,3/4-y,1/2+z
-z,3/4+x,3/4+y
-z,1/4+x,1/4+y
1/2-z,3/4+x,1/4+y
1/2-z,1/4+x,3/4+y
y,3/4-z,3/4-x
y,1/4-z,1/4-x
1/2+y,3/4-z,1/4-x
1/2+y,1/4-z,3/4-x
-x,3/4+y,3/4+z
-x,1/4+y,1/4+z
1/2-x,3/4+y,1/4+z
1/2-x,1/4+y,3/4+z
z,3/4-x,3/4-y
z,1/4-x,1/4-y
1/2+z,3/4-x,1/4-y
1/2+z,1/4-x,3/4-y
-y,3/4+z,3/4+x
-y,1/4+z,1/4+x
1/2-y,3/4+z,1/4+x
1/2-y,1/4+z,3/4+x
x,3/4-y,3/4-z
x,1/4-y,1/4-z
1/2+x,3/4-y,1/4-z
1/2+x,1/4-y,3/4-z
1/4-x,1/2+z,3/4-y
1/4-x,+z,1/4-y
3/4-x,1/2+z,1/4-y
3/4-x,+z,3/4-y
1/4+z,1/2-y,3/4+x
1/4+z,-y,1/4+x
3/4+z,1/2-y,1/4+x
3/4+z,-y,3/4+x
1/4-y,1/2+x,3/4-z
1/4-y,+x,1/4-z
3/4-y,1/2+x,1/4-z
3/4-y,+x,3/4-z
1/4+x,1/2-z,3/4+y
1/4+x,-z,1/4+y
3/4+x,1/2-z,1/4+y
3/4+x,-z,3/4+y
1/4-z,1/2+y,3/4-x
1/4-z,+y,1/4-x
3/4-z,1/2+y,1/4-x
3/4-z,+y,3/4-x
1/4+y,1/2-x,3/4+z
1/4+y,-x,1/4+z
3/4+y,1/2-x,1/4+z
3/4+y,-x,3/4+z
3/4-x,3/4-z,y
3/4-x,1/4-z,1/2+y
1/4-x,3/4-z,1/2+y
1/4-x,1/4-z,y
3/4+z,3/4+y,-x
3/4+z,1/4+y,1/2-x
1/4+z,3/4+y,1/2-x
1/4+z,1/4+y,-x
3/4-y,3/4-x,z
3/4-y,1/4-x,1/2+z
1/4-y,3/4-x,1/2+z
1/4-y,1/4-x,z
3/4+x,3/4+z,-y
3/4+x,1/4+z,1/2-y
1/4+x,3/4+z,1/2-y
1/4+x,1/4+z,-y
3/4-z,3/4-y,x
3/4-z,1/4-y,1/2+x
1/4-z,3/4-y,1/2+x
1/4-z,1/4-y,x
3/4+y,3/4+x,-z
3/4+y,1/4+x,1/2-z
1/4+y,3/4+x,1/2-z
1/4+y,1/4+x,-z
-z,-x,-y
-z,1/2-x,1/2-y
1/2-z,-x,1/2-y
1/2-z,1/2-x,-y
y,z,x
y,1/2+z,1/2+x
1/2+y,z,1/2+x
1/2+y,1/2+z,x
-x,-y,-z
-x,1/2-y,1/2-z
1/2-x,-y,1/2-z
1/2-x,1/2-y,-z
z,x,y
z,1/2+x,1/2+y
1/2+z,x,1/2+y
1/2+z,1/2+x,y
-y,-z,-x
-y,1/2-z,1/2-x
1/2-y,-z,1/2-x
1/2-y,1/2-z,-x

loop_
_atom_site_label
_atom_site_fract_x
_atom_site_fract_y
_atom_site_fract_z
_atom_site_occupancy
_atom_site_U_iso_or_equiv
AlT 0.12500 0.12500 0.12500 0.29410 0.00910
FeT3+ 0.12500 0.12500 0.12500 0.16950 0.00910
MgT 0.12500 0.12500 0.12500 0.49990 0.00910
MnT 0.12500 0.12500 0.12500 0.00020 0.00910
SiT 0.12500 0.12500 0.12500 0.00060 0.00910
ZnT 0.12500 0.12500 0.12500 0.00730 0.00910
AlM 0.50000 0.50000 0.50000 0.77030 0.00910
FeM3+ 0.50000 0.50000 0.50000 0.02590 0.00910
MgM 0.50000 0.50000 0.50000 0.13760 0.00910
CrM 0.50000 0.50000 0.50000 0.03930 0.00910
NiM 0.50000 0.50000 0.50000 0.00690 0.00910
TiM 0.50000 0.50000 0.50000 0.00020 0.00910
O 0.26042 0.26042 0.26042 1.00000 0.01400

loop_
_cod_related_entry_id
_cod_related_entry_database
_cod_related_entry_code
1 AMCSD 0008154
